data_4069583
loop_
_publ_author_name
'Vicente, Jos\'e'
'Saura-Llamas, Isabel'
'Turp\'in, Juana'
'Bautista, Delia'
'de Arellano, Carmen Ram\'irez'
'Jones, Peter G.'

_publ_section_title
;
 Insertion of One, Two, and Three Molecules of Alkyne into the Pd&#x2212;C
 Bond of Ortho-palladated Primary and Secondary Arylalkylamines
;
_journal_issue 14
_journal_name_full Organometallics
_journal_page_first 4175
_journal_paper_doi 10.1021/om9002895
_journal_volume 28
_journal_year 2009
_chemical_formula_sum 'C19 H27 Br Cl N Pd'
_chemical_formula_weight 491.18
_chemical_name_systematic
; 
 ? 
;
_space_group_IT_number 2
_symmetry_cell_setting triclinic
_symmetry_space_group_name_Hall '-P 1'
_symmetry_space_group_name_H-M 'P -1'
_atom_sites_solution_hydrogens geom
_atom_sites_solution_primary direct
_atom_sites_solution_secondary difmap
_audit_creation_method SHELXL-97
_cell_angle_alpha 69.795(14)
_cell_angle_beta 78.532(18)
_cell_angle_gamma 84.997(14)
_cell_formula_units_Z 2
_cell_length_a 9.0673(16)
_cell_length_b 9.845(2)
_cell_length_c 11.943(3)
_cell_measurement_reflns_used 91
_cell_measurement_temperature 173(2)
_cell_measurement_theta_max 10.104
_cell_measurement_theta_min 3.728
_cell_volume 980.3(4)
_computing_cell_refinement 'Siemens XSCANS'
_computing_data_collection 'Siemens XSCANS'
_computing_data_reduction 'Siemens XSCANS'
_computing_molecular_graphics 'SHELXTL v6.14  (Bruker, 2000-2003)'
_computing_publication_material 'SHELXL-97 (Sheldrick, 1997)'
_computing_structure_refinement 'SHELXL-97 (Sheldrick, 1997)'
_computing_structure_solution 'SHELXS-97 (Sheldrick, 1990)'
_diffrn_ambient_temperature 173(2)
_diffrn_measured_fraction_theta_full 0.977
_diffrn_measured_fraction_theta_max 0.977
_diffrn_measurement_device_type 'Siemens P4'
_diffrn_measurement_method '\w scans'
_diffrn_radiation_monochromator graphite
_diffrn_radiation_source 'fine-focus sealed tube'
_diffrn_radiation_type MoK\a
_diffrn_radiation_wavelength 0.71073
_diffrn_reflns_av_R_equivalents 0.0195
_diffrn_reflns_av_sigmaI/netI 0.0211
_diffrn_reflns_limit_h_max 9
_diffrn_reflns_limit_h_min -10
_diffrn_reflns_limit_k_max 11
_diffrn_reflns_limit_k_min -11
_diffrn_reflns_limit_l_max 14
_diffrn_reflns_limit_l_min -14
_diffrn_reflns_number 6623
_diffrn_reflns_theta_full 25.00
_diffrn_reflns_theta_max 25.00
_diffrn_reflns_theta_min 3.01
_diffrn_standards_decay_% 2.95
_diffrn_standards_interval_count 247
_diffrn_standards_number 3
_exptl_absorpt_coefficient_mu 3.120
_exptl_absorpt_correction_T_max 0.2214
_exptl_absorpt_correction_T_min 0.151
_exptl_absorpt_correction_type psi-scan
_exptl_absorpt_process_details 'North et al., 1968'
_exptl_crystal_colour 'pale yellow'
_exptl_crystal_density_diffrn 1.664
_exptl_crystal_density_method 'not measured'
_exptl_crystal_description tablet
_exptl_crystal_F_000 492
_exptl_crystal_size_max 0.68
_exptl_crystal_size_mid 0.54
_exptl_crystal_size_min 0.48
_refine_diff_density_max 0.493
_refine_diff_density_min -1.133
_refine_diff_density_rms 0.095
_refine_ls_extinction_method none
_refine_ls_goodness_of_fit_ref 1.129
_refine_ls_hydrogen_treatment constr
_refine_ls_matrix_type full
_refine_ls_number_parameters 212
_refine_ls_number_reflns 3371
_refine_ls_number_restraints 168
_refine_ls_restrained_S_all 1.101
_refine_ls_R_factor_all 0.0264
_refine_ls_R_factor_gt 0.0245
_refine_ls_shift/su_max 0.001
_refine_ls_shift/su_mean 0.000
_refine_ls_structure_factor_coef Fsqd
_refine_ls_weighting_details 'calc w=1/[\s^2^(Fo^2^)+(0.0358P)^2^+0.9032P] where P=(Fo^2^+2Fc^2^)/3'
_refine_ls_weighting_scheme calc
_refine_ls_wR_factor_gt 0.0651
_refine_ls_wR_factor_ref 0.0660
_reflns_number_gt 3195
_reflns_number_total 3371
_reflns_threshold_expression >2sigma(I)
_cod_data_source_file om9002895_si_002.cif
_cod_data_source_block jts02
_cod_depositor_comments
;
The following automatic conversions were performed:

'_symmetry_cell_setting' value 'Triclinic' changed to 'triclinic'
according to /home/saulius/struct/CIF-dictionaries/cif_core.dic
dictionary named 'cif_core.dic' version 2.4.2 from 2011-04-26.

Automatic conversion script
Id: cif_fix_values 1715 2011-07-08 13:25:40Z adriana 
;
_cod_original_sg_symbol_H-M P-1
_cod_database_code 4069583

loop_
_symmetry_equiv_pos_as_xyz
'x, y, z'
'-x, -y, -z'

loop_
_atom_site_label
_atom_site_type_symbol
_atom_site_fract_x
_atom_site_fract_y
_atom_site_fract_z
_atom_site_U_iso_or_equiv
_atom_site_adp_type
_atom_site_occupancy
_atom_site_symmetry_multiplicity
_atom_site_calc_flag
_atom_site_refinement_flags
Pd Pd 0.91264(2) 0.24661(2) 0.168210(17) 0.01649(8) Uani 1 1 d .
Br Br 1.18356(3) 0.25746(3) 0.08267(3) 0.03016(10) Uani 1 1 d .
Cl Cl 0.17520(8) 0.44069(10) 0.41213(7) 0.0384(2) Uani 1 1 d .
N N 0.9247(3) 0.4648(3) 0.1717(2) 0.0255(5) Uani 1 1 d U
H1 H 1.0245 0.4876 0.1580 0.031 Uiso 1 1 calc R
H2 H 0.8829 0.5281 0.1087 0.031 Uiso 1 1 calc R
C1 C 0.8775(3) 0.0538(3) 0.1568(2) 0.0192(5) Uani 1 1 d U
C2 C 0.7329(3) 0.0691(3) 0.1485(2) 0.0193(5) Uani 1 1 d U
C3 C 0.6806(3) 0.2091(3) 0.1681(2) 0.0170(5) Uani 1 1 d U
C4 C 0.6880(3) 0.2235(3) 0.2803(2) 0.0172(5) Uani 1 1 d U
C5 C 0.6108(3) 0.3530(3) 0.3075(2) 0.0184(5) Uani 1 1 d DU
C6 C 0.4536(3) 0.3458(3) 0.3389(2) 0.0224(6) Uani 1 1 d DU
H6 H 0.4045 0.2639 0.3398 0.027 Uiso 1 1 calc R
C7 C 0.3694(3) 0.4563(3) 0.3687(2) 0.0250(6) Uani 1 1 d DU
C8 C 0.4371(3) 0.5778(3) 0.3660(2) 0.0268(6) Uani 1 1 d DU
H8 H 0.3786 0.6544 0.3850 0.032 Uiso 1 1 calc R
C9 C 0.5906(3) 0.5853(3) 0.3352(2) 0.0241(6) Uani 1 1 d DU
H9 H 0.6375 0.6692 0.3326 0.029 Uiso 1 1 calc R
C10 C 0.6812(3) 0.4749(3) 0.3073(2) 0.0202(6) Uani 1 1 d DU
C11 C 0.8493(3) 0.4882(3) 0.2849(3) 0.0251(6) Uani 1 1 d U
H11A H 0.8733 0.5859 0.2814 0.030 Uiso 1 1 calc R
H11B H 0.8894 0.4167 0.3538 0.030 Uiso 1 1 calc R
C12 C 0.9886(3) -0.0670(3) 0.1529(2) 0.0232(6) Uani 1 1 d U
H12A H 1.0762 -0.0288 0.0879 0.028 Uiso 1 1 calc R
H12B H 0.9413 -0.1408 0.1332 0.028 Uiso 1 1 calc R
C13 C 1.0428(4) -0.1381(3) 0.2739(3) 0.0336(7) Uani 1 1 d U
H13A H 1.1166 -0.2151 0.2674 0.040 Uiso 1 1 calc R
H13B H 0.9569 -0.1793 0.3379 0.040 Uiso 1 1 calc R
H13C H 1.0896 -0.0653 0.2937 0.040 Uiso 1 1 calc R
C14 C 0.6269(3) -0.0258(3) 0.1277(3) 0.0258(6) Uani 1 1 d U
H14A H 0.6759 -0.1216 0.1347 0.031 Uiso 1 1 calc R
H14B H 0.6052 0.0183 0.0445 0.031 Uiso 1 1 calc R
C15 C 0.4791(3) -0.0463(3) 0.2190(3) 0.0334(7) Uani 1 1 d U
H15A H 0.4147 -0.1112 0.2046 0.040 Uiso 1 1 calc R
H15B H 0.4277 0.0478 0.2093 0.040 Uiso 1 1 calc R
H15C H 0.5004 -0.0885 0.3016 0.040 Uiso 1 1 calc R
C16 C 0.6115(3) 0.3260(3) 0.0715(2) 0.0219(6) Uani 1 1 d U
H16A H 0.6191 0.4202 0.0824 0.026 Uiso 1 1 calc R
H16B H 0.5032 0.3063 0.0835 0.026 Uiso 1 1 calc R
C17 C 0.6840(4) 0.3385(3) -0.0580(3) 0.0309(7) Uani 1 1 d U
H17A H 0.6419 0.4235 -0.1147 0.037 Uiso 1 1 calc R
H17B H 0.6639 0.2513 -0.0738 0.037 Uiso 1 1 calc R
H17C H 0.7929 0.3489 -0.0688 0.037 Uiso 1 1 calc R
C18 C 0.6937(3) 0.0934(3) 0.3956(2) 0.0222(6) Uani 1 1 d U
H18A H 0.5914 0.0786 0.4454 0.027 Uiso 1 1 calc R
H18B H 0.7223 0.0061 0.3723 0.027 Uiso 1 1 calc R
C19 C 0.8026(4) 0.1066(4) 0.4734(3) 0.0312(7) Uani 1 1 d U
H19A H 0.7953 0.0211 0.5470 0.037 Uiso 1 1 calc R
H19B H 0.7769 0.1937 0.4958 0.037 Uiso 1 1 calc R
H19C H 0.9056 0.1135 0.4273 0.037 Uiso 1 1 calc R

loop_
_atom_site_aniso_label
_atom_site_aniso_U_11
_atom_site_aniso_U_22
_atom_site_aniso_U_33
_atom_site_aniso_U_23
_atom_site_aniso_U_13
_atom_site_aniso_U_12
Pd 0.01286(12) 0.01851(13) 0.01714(12) -0.00444(8) -0.00250(8) -0.00229(8)
Br 0.01461(16) 0.03191(18) 0.04071(19) -0.01079(14) 0.00044(12) -0.00194(12)
Cl 0.0173(4) 0.0525(5) 0.0418(4) -0.0153(4) -0.0003(3) 0.0045(3)
N 0.0181(12) 0.0238(13) 0.0327(13) -0.0083(10) 0.0004(10) -0.0071(10)
C1 0.0225(14) 0.0189(13) 0.0156(12) -0.0043(10) -0.0045(10) -0.0010(11)
C2 0.0219(14) 0.0210(14) 0.0154(12) -0.0056(10) -0.0042(10) -0.0019(11)
C3 0.0099(12) 0.0201(13) 0.0198(13) -0.0042(10) -0.0029(9) -0.0039(10)
C4 0.0109(12) 0.0209(14) 0.0178(12) -0.0040(10) -0.0021(9) -0.0023(10)
C5 0.0182(13) 0.0237(14) 0.0122(12) -0.0045(10) -0.0031(10) -0.0009(11)
C6 0.0193(14) 0.0257(15) 0.0202(13) -0.0046(11) -0.0041(10) -0.0020(11)
C7 0.0182(14) 0.0348(16) 0.0172(13) -0.0044(12) -0.0027(10) 0.0049(12)
C8 0.0323(16) 0.0256(15) 0.0195(14) -0.0062(12) -0.0036(12) 0.0064(12)
C9 0.0312(15) 0.0197(14) 0.0204(13) -0.0056(11) -0.0040(11) -0.0010(12)
C10 0.0214(14) 0.0216(14) 0.0174(13) -0.0050(11) -0.0046(10) -0.0027(11)
C11 0.0213(14) 0.0260(15) 0.0317(15) -0.0133(12) -0.0047(11) -0.0055(12)
C12 0.0242(15) 0.0223(14) 0.0243(14) -0.0083(11) -0.0078(11) 0.0036(11)
C13 0.0406(19) 0.0297(17) 0.0281(16) -0.0047(13) -0.0137(14) 0.0074(14)
C14 0.0283(16) 0.0251(15) 0.0275(15) -0.0092(12) -0.0102(12) -0.0050(12)
C15 0.0236(16) 0.0254(16) 0.053(2) -0.0140(14) -0.0074(14) -0.0053(12)
C16 0.0212(14) 0.0227(14) 0.0208(13) -0.0035(11) -0.0084(11) 0.0002(11)
C17 0.0391(18) 0.0295(16) 0.0206(14) -0.0031(12) -0.0076(12) 0.0002(13)
C18 0.0224(14) 0.0233(14) 0.0173(13) -0.0033(11) -0.0014(11) -0.0013(11)
C19 0.0355(17) 0.0359(17) 0.0201(14) -0.0046(13) -0.0102(12) 0.0020(14)

loop_
_atom_type_symbol
_atom_type_description
_atom_type_scat_dispersion_real
_atom_type_scat_dispersion_imag
_atom_type_scat_source
C C 0.0033 0.0016 'International Tables Vol C Tables 4.2.6.8 and 6.1.1.4'
H H 0.0000 0.0000 'International Tables Vol C Tables 4.2.6.8 and 6.1.1.4'
N N 0.0061 0.0033 'International Tables Vol C Tables 4.2.6.8 and 6.1.1.4'
Br Br -0.2901 2.4595 'International Tables Vol C Tables 4.2.6.8 and 6.1.1.4'
Cl Cl 0.1484 0.1585 'International Tables Vol C Tables 4.2.6.8 and 6.1.1.4'
Pd Pd -0.9988 1.0072 'International Tables Vol C Tables 4.2.6.8 and 6.1.1.4'

loop_
_geom_angle_atom_site_label_1
_geom_angle_atom_site_label_2
_geom_angle_atom_site_label_3
_geom_angle
C1 Pd C3 65.47(11)
C1 Pd N 172.80(10)
C3 Pd N 107.85(10)
C1 Pd C4 85.48(11)
C3 Pd C4 37.79(10)
N Pd C4 90.45(9)
C1 Pd Br 96.89(8)
C3 Pd Br 152.81(7)
N Pd Br 88.30(6)
C4 Pd Br 168.07(7)
C1 Pd C2 30.30(10)
C3 Pd C2 35.34(9)
N Pd C2 142.77(9)
C4 Pd C2 62.46(9)
Br Pd C2 123.47(6)
C11 N Pd 115.55(17)
C2 C1 C12 131.5(3)
C2 C1 Pd 99.9(2)
C12 C1 Pd 128.5(2)
C1 C2 C3 106.2(2)
C1 C2 C14 132.2(3)
C3 C2 C14 121.6(2)
C1 C2 Pd 49.75(15)
C3 C2 Pd 56.82(13)
C14 C2 Pd 175.62(19)
C4 C3 C2 118.4(2)
C4 C3 C16 122.0(2)
C2 C3 C16 119.4(2)
C4 C3 Pd 71.78(14)
C2 C3 Pd 87.84(15)
C16 C3 Pd 113.96(17)
C3 C4 C5 117.9(2)
C3 C4 C18 122.8(2)
C5 C4 C18 112.0(2)
C3 C4 Pd 70.42(14)
C5 C4 Pd 119.23(17)
C18 C4 Pd 107.62(17)
C6 C5 C10 118.7(3)
C6 C5 C4 114.9(2)
C10 C5 C4 126.4(2)
C7 C6 C5 120.7(3)
C8 C7 C6 121.1(3)
C8 C7 Cl 119.5(2)
C6 C7 Cl 119.4(2)
C9 C8 C7 118.3(3)
C8 C9 C10 122.9(3)
C9 C10 C5 118.3(3)
C9 C10 C11 118.6(2)
C5 C10 C11 123.0(3)
N C11 C10 113.0(2)
C1 C12 C13 111.8(2)
C2 C14 C15 111.8(2)
C3 C16 C17 114.4(2)
C19 C18 C4 115.0(2)

loop_
_geom_bond_atom_site_label_1
_geom_bond_atom_site_label_2
_geom_bond_distance
Pd C1 2.006(3)
Pd C3 2.168(2)
Pd N 2.175(2)
Pd C4 2.186(3)
Pd Br 2.4621(6)
Pd C2 2.588(3)
Cl C7 1.738(3)
N C11 1.472(4)
C1 C2 1.326(4)
C1 C12 1.497(4)
C2 C3 1.498(4)
C2 C14 1.506(4)
C3 C4 1.410(4)
C3 C16 1.514(4)
C4 C5 1.504(4)
C4 C18 1.529(4)
C5 C6 1.401(4)
C5 C10 1.408(4)
C6 C7 1.381(4)
C7 C8 1.379(4)
C8 C9 1.369(4)
C9 C10 1.397(4)
C10 C11 1.503(4)
C12 C13 1.530(4)
C14 C15 1.529(4)
C16 C17 1.522(4)
C18 C19 1.525(4)

loop_
_geom_hbond_atom_site_label_D
_geom_hbond_atom_site_label_H
_geom_hbond_atom_site_label_A
_geom_hbond_distance_DH
_geom_hbond_distance_HA
_geom_hbond_distance_DA
_geom_hbond_angle_DHA
_geom_hbond_site_symmetry_A
N H2 Br 0.92 2.65 3.557(3) 167.5 2_765
